data_7019652
loop_
_publ_author_name
'Chen, Xiang-Yi'
'Chen, Yi-Ping'
'Xia, Ze-Min'
'Hu, Heng-Bin'
'Sun, Yan-Qiong'
'Huang, Wei-Yuan'

_publ_section_title
;
 Synthesis, crystal structure of \a-Keggin heteropolymolybdates with
 pyridine-2,6-dicarboxylate based frameworks, and associated RhB
 photocatalytic degradation and 2D-IR COS tests.
;
_journal_issue 33
_journal_name_full 'Dalton transactions (Cambridge, England : 2003)'
_journal_page_first 10035
_journal_page_last 10042
_journal_paper_doi 10.1039/c2dt00001f
_journal_volume 41
_journal_year 2012
_chemical_formula_sum 'C28 H44 F La4 Mo12 N4 O72 P'
_chemical_formula_weight 3345.56
_chemical_name_systematic
;
?
;
_space_group_IT_number 15
_symmetry_cell_setting monoclinic
_symmetry_space_group_name_Hall '-C 2yc'
_symmetry_space_group_name_H-M 'C 1 2/c 1'
_atom_sites_solution_hydrogens geom
_atom_sites_solution_primary direct
_atom_sites_solution_secondary difmap
_audit_creation_method SHELXL-97
_cell_angle_alpha 90.00
_cell_angle_beta 133.288(2)
_cell_angle_gamma 90.00
_cell_formula_units_Z 4
_cell_length_a 30.882(6)
_cell_length_b 15.698(2)
_cell_length_c 22.154(7)
_cell_measurement_reflns_used 8623
_cell_measurement_temperature 298(2)
_cell_measurement_theta_max 27.91
_cell_measurement_theta_min 3.17
_cell_volume 7818(3)
_computing_cell_refinement 'CrystalClear (Rigaku Inc., 2008)'
_computing_data_collection 'CrystalClear (Rigaku Inc., 2008)'
_computing_data_reduction 'CrystalClear (Rigaku Inc., 2008)'
_computing_molecular_graphics 'SHELXTL (Sheldrick, 2001)'
_computing_publication_material SHELXTL
_computing_structure_refinement 'SHELXL-97 (Sheldrick, 1997)'
_computing_structure_solution 'SHELXS-97 (Sheldrick, 1990)'
_diffrn_ambient_temperature 298(2)
_diffrn_measured_fraction_theta_full 0.968
_diffrn_measured_fraction_theta_max 0.933
_diffrn_measurement_device_type 'Rigaku Saturn 724 CCD'
_diffrn_measurement_method /w
_diffrn_radiation_monochromator graphite
_diffrn_radiation_source 'rotor target'
_diffrn_radiation_type MoK\a
_diffrn_radiation_wavelength 0.71073
_diffrn_reflns_av_R_equivalents 0.0210
_diffrn_reflns_av_sigmaI/netI 0.0215
_diffrn_reflns_limit_h_max 38
_diffrn_reflns_limit_h_min -40
_diffrn_reflns_limit_k_max 20
_diffrn_reflns_limit_k_min -19
_diffrn_reflns_limit_l_max 29
_diffrn_reflns_limit_l_min -29
_diffrn_reflns_number 29163
_diffrn_reflns_theta_full 25.00
_diffrn_reflns_theta_max 27.91
_diffrn_reflns_theta_min 3.17
_diffrn_standards_interval_count 0
_diffrn_standards_interval_time 0
_diffrn_standards_number 0
_exptl_absorpt_coefficient_mu 4.136
_exptl_absorpt_correction_T_max 0.455
_exptl_absorpt_correction_T_min 0.437
_exptl_absorpt_correction_type multi-scan
_exptl_crystal_colour yellow
_exptl_crystal_density_diffrn 2.842
_exptl_crystal_density_method 'not measured'
_exptl_crystal_description Prism
_exptl_crystal_F_000 6288
_exptl_crystal_size_max 0.2
_exptl_crystal_size_mid 0.2
_exptl_crystal_size_min 0.2
_refine_diff_density_max 1.902
_refine_diff_density_min -2.168
_refine_diff_density_rms 0.287
_refine_ls_extinction_coef 0.00239(19)
_refine_ls_extinction_expression Fc^*^=kFc[1+0.001xFc^2^\l^3^/sin(2\q)]^-1/4^
_refine_ls_extinction_method SHELXL
_refine_ls_goodness_of_fit_ref 1.040
_refine_ls_hydrogen_treatment constr
_refine_ls_matrix_type full
_refine_ls_number_parameters 566
_refine_ls_number_reflns 8744
_refine_ls_number_restraints 0
_refine_ls_restrained_S_all 1.040
_refine_ls_R_factor_all 0.0869
_refine_ls_R_factor_gt 0.0863
_refine_ls_shift/su_max 0.001
_refine_ls_shift/su_mean 0.000
_refine_ls_structure_factor_coef Fsqd
_refine_ls_weighting_details 'calc w=1/[\s^2^(Fo^2^)+(0.1200P)^2^+950.0000P] where P=(Fo^2^+2Fc^2^)/3'
_refine_ls_weighting_scheme calc
_refine_ls_wR_factor_gt 0.2642
_refine_ls_wR_factor_ref 0.2646
_reflns_number_gt 8623
_reflns_number_total 9363
_reflns_threshold_expression >2sigma(I)
_cod_data_source_file c2dt00001f.txt
_cod_data_source_block compound3
_cod_depositor_comments
;
The following automatic conversions were performed:

'_symmetry_cell_setting' value 'Monoclinic' changed to 'monoclinic'
according to /home/saulius/struct/CIF-dictionaries/cif_core.dic
dictionary named 'cif_core.dic' version 2.4.1 from
2010-06-29.

'_exptl_absorpt_correction_type' value 'Multi-Scan'
changed to 'multi-scan' according to
/home/saulius/struct/CIF-dictionaries/cif_core.dic dictionary named
'cif_core.dic' version 2.4.1 from 2010-06-29.

Automatic conversion script
Id: cif_fix_values 1891 2012-01-12 08:04:46Z andrius 
;
_cod_original_sg_symbol_H-M C2/C
_cod_database_code 7019652

loop_
_symmetry_equiv_pos_as_xyz
'x, y, z'
'-x, y, -z+1/2'
'x+1/2, y+1/2, z'
'-x+1/2, y+1/2, -z+1/2'
'-x, -y, -z'
'x, -y, z-1/2'
'-x+1/2, -y+1/2, -z'
'x+1/2, -y+1/2, z-1/2'

loop_
_atom_site_label
_atom_site_type_symbol
_atom_site_fract_x
_atom_site_fract_y
_atom_site_fract_z
_atom_site_U_iso_or_equiv
_atom_site_adp_type
_atom_site_occupancy
_atom_site_symmetry_multiplicity
_atom_site_calc_flag
_atom_site_refinement_flags
La1 La 0.18924(3) 0.61217(5) 0.32858(4) 0.0183(2) Uani 1 1 d .
La2 La 0.09449(3) 0.62097(4) 0.51339(4) 0.0159(2) Uani 1 1 d .
Mo1 Mo 0.02845(8) 1.00084(9) 0.41070(8) 0.0399(4) Uani 1 1 d .
Mo2 Mo 0.03099(6) 1.22715(13) 0.41116(9) 0.0422(4) Uani 1 1 d .
Mo3 Mo 0.11740(6) 1.22715(10) 0.29154(9) 0.0359(4) Uani 1 1 d .
Mo4 Mo 0.11837(6) 1.00126(10) 0.29207(8) 0.0337(4) Uani 1 1 d .
Mo5 Mo 0.14779(5) 1.11382(8) 0.45304(8) 0.0258(3) Uani 1 1 d .
Mo6 Mo 0.0000 0.88698(13) 0.2500 0.0586(8) Uani 1 2 d S
Mo7 Mo 0.0000 1.34189(12) 0.2500 0.0468(7) Uani 1 2 d S
C1 C 0.0545(6) 0.6969(10) 0.1544(9) 0.026(3) Uani 1 1 d .
C2 C 0.0959(5) 0.7625(9) 0.1704(8) 0.020(2) Uani 1 1 d .
C3 C 0.0802(6) 0.8283(9) 0.1167(9) 0.026(3) Uani 1 1 d .
H3 H 0.0402 0.8387 0.0708 0.031 Uiso 1 1 calc R
C4 C 0.1222(9) 0.8777(12) 0.1301(12) 0.040(4) Uani 1 1 d .
H4 H 0.1117 0.9168 0.0904 0.048 Uiso 1 1 calc R
C5 C 0.1830(7) 0.8684(10) 0.2066(10) 0.031(3) Uani 1 1 d .
H5 H 0.2126 0.9028 0.2186 0.037 Uiso 1 1 calc R
C6 C 0.1963(6) 0.8077(9) 0.2616(8) 0.022(3) Uani 1 1 d .
C7 C 0.2596(6) 0.7929(9) 0.3457(9) 0.024(3) Uani 1 1 d .
C8 C 0.1594(6) 0.4459(9) 0.6455(8) 0.022(3) Uani 1 1 d .
C9 C 0.1708(6) 0.4227(8) 0.5925(7) 0.019(2) Uani 1 1 d .
C10 C 0.2012(7) 0.3477(9) 0.6048(9) 0.027(3) Uani 1 1 d .
H10 H 0.2149 0.3099 0.6471 0.032 Uiso 1 1 calc R
C11 C 0.2101(7) 0.3318(10) 0.5526(10) 0.033(3) Uani 1 1 d .
H11 H 0.2274 0.2813 0.5559 0.040 Uiso 1 1 calc R
C12 C 0.1923(6) 0.3943(9) 0.4952(9) 0.024(3) Uani 1 1 d .
H12 H 0.1995 0.3874 0.4611 0.029 Uiso 1 1 calc R
C13 C 0.1633(6) 0.4679(8) 0.4883(8) 0.020(2) Uani 1 1 d .
C14 C 0.1459(6) 0.5390(10) 0.4303(9) 0.027(3) Uani 1 1 d .
O1 O 0.0442(10) 0.9652(15) 0.4965(14) 0.030(4) Uiso 0.50 1 d P
O1A O 0.0444(9) 0.9280(15) 0.4792(13) 0.027(4) Uiso 0.50 1 d P
O2 O 0.0264(9) 0.8998(13) 0.3671(13) 0.026(4) Uiso 0.50 1 d P
O2A O 0.0359(9) 0.9250(13) 0.3483(12) 0.024(4) Uiso 0.50 1 d P
O3 O 0.0000 0.7840(11) 0.2500 0.055(5) Uani 1 2 d S
O4 O 0.0827(10) 0.8946(14) 0.2859(13) 0.027(4) Uiso 0.50 1 d P
O4A O 0.0725(10) 0.9269(15) 0.3005(14) 0.031(4) Uiso 0.50 1 d P
O5 O 0.1741(8) 0.9496(14) 0.3127(10) 0.076(6) Uani 1 1 d .
O6 O 0.1318(9) 1.1155(8) 0.2787(9) 0.055(4) Uani 1 1 d .
O7 O 0.1704(6) 1.2806(10) 0.3055(9) 0.053(4) Uani 1 1 d .
O8 O 0.0853(10) 1.3317(16) 0.2953(14) 0.031(5) Uiso 0.50 1 d P
O8A O 0.0698(10) 1.2986(15) 0.2930(14) 0.030(4) Uiso 0.50 1 d P
O9 O 0.0000 1.4452(13) 0.2500 0.093(11) Uani 1 2 d S
O10 O 0.0279(8) 1.3406(13) 0.3549(12) 0.022(4) Uiso 0.50 1 d P
O10A O 0.0347(9) 1.2935(14) 0.3531(13) 0.026(4) Uiso 0.50 1 d P
O11 O 0.0464(6) 1.2826(8) 0.4877(8) 0.041(3) Uani 1 1 d .
O12 O 0.0220(7) 1.1148(10) 0.4320(13) 0.068(6) Uani 1 1 d .
O13 O 0.1090(8) 1.0299(8) 0.4620(11) 0.055(4) Uani 1 1 d .
O14 O 0.1000(9) 1.2006(12) 0.4401(14) 0.022(4) Uiso 0.50 1 d P
O14A O 0.1164(10) 1.1957(13) 0.4799(15) 0.026(4) Uiso 0.50 1 d P
O15 O 0.1547(8) 1.1959(8) 0.3986(8) 0.053(4) Uani 1 1 d .
O16 O 0.1547(8) 1.0295(7) 0.3997(9) 0.052(4) Uani 1 1 d .
O17 O 0.2164(6) 1.1135(7) 0.5462(8) 0.049(4) Uani 1 1 d .
O18 O -0.0566(7) 0.9963(10) 0.3250(8) 0.072(6) Uani 1 1 d .
O19 O -0.0550(6) 1.2346(17) 0.3281(9) 0.094(8) Uani 1 1 d .
O20 O 0.0381(8) 1.1125(10) 0.3423(11) 0.015(3) Uani 0.50 1 d P
O21 O 0.0661(9) 1.1126(11) 0.2993(11) 0.019(4) Uani 0.50 1 d P
O22 O 0.0185(8) 1.0366(11) 0.2289(10) 0.016(3) Uani 0.50 1 d P
O23 O 0.0171(7) 1.1951(10) 0.2295(10) 0.014(3) Uiso 0.50 1 d P
O24 O 0.1809(6) 0.5993(7) 0.2072(7) 0.034(2) Uani 1 1 d .
O25 O 0.1589(6) 0.5313(7) 0.3890(7) 0.037(3) Uani 1 1 d .
O27 O 0.2031(4) 0.6517(7) 0.6288(7) 0.031(2) Uani 1 1 d .
O28 O -0.0005(4) 0.7050(8) 0.4084(7) 0.034(2) Uani 1 1 d .
O30 O 0.0786(5) 0.6331(7) 0.2041(7) 0.030(2) Uani 1 1 d .
O31 O 0.2671(4) 0.7251(8) 0.3828(6) 0.036(3) Uani 1 1 d .
O32 O 0.1293(5) 0.5135(7) 0.6258(6) 0.028(2) Uani 1 1 d .
O33 O 0.1217(6) 0.6037(7) 0.4305(7) 0.030(2) Uani 1 1 d .
O34 O 0.1473(8) 0.4664(8) 0.2613(8) 0.051(4) Uani 1 1 d .
H34A H 0.1750 0.4299 0.2840 0.077 Uiso 1 1 d R
H34B H 0.1236 0.4478 0.2655 0.077 Uiso 1 1 d R
O35 O 0.2848(6) 0.5447(9) 0.3739(8) 0.047(3) Uani 1 1 d .
O36 O 0.1542(5) 0.7272(8) 0.3784(7) 0.035(2) Uani 1 1 d .
O37 O 0.2759(7) 0.6195(9) 0.4922(8) 0.052(4) Uani 1 1 d .
O38 O 0.1093(8) 0.7228(10) 0.6139(9) 0.059(4) Uani 1 1 d .
O39 O 0.1126(5) 0.7695(7) 0.4860(7) 0.039(3) Uani 1 1 d .
O40 O 0.0114(5) 0.5141(7) 0.3944(6) 0.033(3) Uani 1 1 d .
O41 O 0.0155(5) 0.5889(8) 0.5204(8) 0.035(2) Uani 1 1 d .
F42 F 0.1491(9) 0.8945(12) 0.6642(13) 0.035(4) Uani 0.50 1 d P
N1 N 0.1544(5) 0.7533(7) 0.2423(7) 0.020(2) Uani 1 1 d .
N2 N 0.1527(5) 0.4812(7) 0.5352(7) 0.018(2) Uani 1 1 d .
P1 P 0.0000 1.1137(3) 0.2500 0.0136(8) Uani 1 2 d S
H35A H 0.3035 0.4978 0.3949 0.020 Uiso 1 1 d R
H35B H 0.2772 0.5474 0.3290 0.020 Uiso 1 1 d R
H1 H 0.1415 0.6757 0.3803 0.020 Uiso 1 1 d R
H37A H 0.2659 0.6489 0.5132 0.020 Uiso 1 1 d R
H37B H 0.2868 0.5728 0.5186 0.020 Uiso 1 1 d R
H38A H 0.1178 0.7321 0.6588 0.020 Uiso 1 1 d R
H38B H 0.0937 0.7703 0.5887 0.020 Uiso 1 1 d R
H39A H 0.1057 0.8225 0.4746 0.020 Uiso 1 1 d R
H39B H 0.1065 0.7492 0.4452 0.020 Uiso 1 1 d R
H40A H -0.0178 0.5483 0.3698 0.020 Uiso 1 1 d R
H40B H 0.0130 0.5004 0.3588 0.020 Uiso 1 1 d R
H41A H -0.0207 0.5936 0.4751 0.020 Uiso 1 1 d R
H41B H 0.0187 0.6098 0.5588 0.020 Uiso 1 1 d R
H36 H 0.1262 0.7426 0.3282 0.020 Uiso 1 1 d R

loop_
_atom_site_aniso_label
_atom_site_aniso_U_11
_atom_site_aniso_U_22
_atom_site_aniso_U_33
_atom_site_aniso_U_23
_atom_site_aniso_U_13
_atom_site_aniso_U_12
La1 0.0197(4) 0.0211(4) 0.0143(4) 0.0009(2) 0.0117(3) -0.0004(3)
La2 0.0131(4) 0.0183(4) 0.0151(4) -0.0008(2) 0.0093(3) 0.0001(2)
Mo1 0.0599(10) 0.0287(7) 0.0188(6) -0.0004(5) 0.0222(7) -0.0149(6)
Mo2 0.0288(7) 0.0761(11) 0.0257(7) -0.0221(7) 0.0202(6) -0.0057(7)
Mo3 0.0233(6) 0.0416(8) 0.0370(8) 0.0003(6) 0.0184(6) -0.0077(5)
Mo4 0.0263(7) 0.0432(8) 0.0267(7) -0.0002(5) 0.0163(6) 0.0096(5)
Mo5 0.0202(6) 0.0307(7) 0.0179(6) 0.0008(4) 0.0098(5) 0.0002(4)
Mo6 0.0545(15) 0.0140(9) 0.0769(19) 0.000 0.0333(15) 0.000
Mo7 0.104(2) 0.0144(8) 0.0545(13) 0.000 0.0668(15) 0.000
C1 0.015(6) 0.034(7) 0.021(6) -0.009(5) 0.010(5) -0.004(5)
C2 0.015(6) 0.026(6) 0.014(5) -0.003(5) 0.008(5) 0.003(5)
C3 0.026(7) 0.018(6) 0.021(6) 0.008(5) 0.011(6) 0.008(5)
C4 0.048(10) 0.043(10) 0.038(9) 0.010(7) 0.033(9) 0.013(8)
C5 0.033(8) 0.029(7) 0.032(8) 0.005(6) 0.023(7) -0.001(6)
C6 0.017(6) 0.020(6) 0.020(6) -0.006(5) 0.010(5) -0.003(5)
C7 0.021(6) 0.021(6) 0.029(7) 0.003(5) 0.017(6) 0.000(5)
C8 0.021(6) 0.024(6) 0.016(6) 0.002(5) 0.010(5) -0.009(5)
C9 0.024(6) 0.024(6) 0.013(5) -0.002(5) 0.014(5) -0.002(5)
C10 0.033(7) 0.020(6) 0.028(7) -0.002(5) 0.021(6) 0.003(5)
C11 0.030(7) 0.027(7) 0.038(8) -0.003(6) 0.022(7) -0.006(6)
C12 0.019(6) 0.028(7) 0.029(7) 0.000(5) 0.018(6) 0.003(5)
C13 0.023(6) 0.021(6) 0.022(6) 0.000(5) 0.018(5) 0.001(5)
C14 0.029(7) 0.030(7) 0.029(7) -0.005(6) 0.022(6) -0.008(6)
O3 0.099(17) 0.018(8) 0.065(13) 0.000 0.063(14) 0.000
O5 0.078(11) 0.114(15) 0.043(8) 0.022(9) 0.043(8) 0.058(11)
O6 0.110(13) 0.039(7) 0.040(7) -0.007(5) 0.061(9) -0.016(7)
O7 0.045(7) 0.068(10) 0.041(7) 0.001(7) 0.027(6) -0.023(7)
O9 0.079(17) 0.015(9) 0.15(3) 0.000 0.068(19) 0.000
O11 0.071(9) 0.035(6) 0.038(6) 0.012(5) 0.045(7) 0.025(6)
O12 0.056(9) 0.061(9) 0.124(15) -0.069(10) 0.076(10) -0.038(7)
O13 0.087(11) 0.030(6) 0.099(12) -0.028(7) 0.083(11) -0.024(7)
O15 0.116(13) 0.024(6) 0.046(7) 0.003(5) 0.065(9) 0.001(7)
O16 0.120(13) 0.020(5) 0.061(8) -0.004(5) 0.080(10) -0.002(6)
O17 0.033(6) 0.030(6) 0.026(6) -0.003(4) -0.002(5) -0.004(5)
O18 0.052(9) 0.051(9) 0.024(6) -0.021(6) -0.008(6) 0.016(7)
O19 0.029(7) 0.19(2) 0.031(7) 0.030(10) 0.010(6) -0.029(10)
O20 0.026(9) 0.014(8) 0.016(8) 0.000(6) 0.019(8) 0.000(6)
O21 0.033(10) 0.016(8) 0.019(9) 0.001(6) 0.022(9) 0.005(7)
O22 0.024(9) 0.012(7) 0.010(7) 0.001(6) 0.010(7) 0.005(6)
O24 0.052(7) 0.032(6) 0.031(6) -0.007(4) 0.034(6) -0.001(5)
O25 0.067(8) 0.033(6) 0.036(6) 0.000(5) 0.044(6) -0.001(5)
O27 0.014(4) 0.028(5) 0.037(6) 0.000(4) 0.012(4) -0.003(4)
O28 0.012(4) 0.046(7) 0.024(5) 0.004(5) 0.004(4) 0.007(4)
O30 0.023(5) 0.028(5) 0.030(5) 0.008(4) 0.015(5) 0.001(4)
O31 0.016(5) 0.043(6) 0.019(5) 0.007(4) 0.000(4) -0.011(4)
O32 0.038(6) 0.032(5) 0.023(5) 0.003(4) 0.024(5) 0.004(4)
O33 0.053(7) 0.027(5) 0.035(6) 0.007(4) 0.039(6) 0.007(5)
O34 0.099(12) 0.032(6) 0.044(7) -0.005(5) 0.057(8) -0.012(7)
O35 0.051(7) 0.055(8) 0.046(7) 0.025(6) 0.037(7) 0.013(6)
O36 0.039(6) 0.039(6) 0.033(6) 0.002(5) 0.027(5) 0.004(5)
O37 0.059(9) 0.044(8) 0.024(6) 0.011(5) 0.018(6) 0.004(6)
O38 0.090(12) 0.057(9) 0.055(9) -0.028(7) 0.060(9) -0.013(8)
O39 0.022(5) 0.029(6) 0.035(6) 0.009(5) 0.008(5) 0.001(4)
O40 0.024(5) 0.036(6) 0.023(5) -0.014(4) 0.010(4) 0.005(4)
O41 0.037(6) 0.033(6) 0.048(7) -0.003(5) 0.034(6) 0.000(5)
F42 0.049(11) 0.038(10) 0.048(11) 0.001(8) 0.044(11) 0.005(8)
N1 0.016(5) 0.023(5) 0.012(5) 0.001(4) 0.006(4) 0.001(4)
N2 0.025(5) 0.018(5) 0.019(5) 0.003(4) 0.019(5) 0.000(4)
P1 0.018(2) 0.0111(18) 0.0138(19) 0.000 0.0117(18) 0.000

loop_
_atom_type_symbol
_atom_type_description
_atom_type_scat_dispersion_real
_atom_type_scat_dispersion_imag
_atom_type_scat_source
C C 0.0033 0.0016 'International Tables Vol C Tables 4.2.6.8 and 6.1.1.4'
H H 0.0000 0.0000 'International Tables Vol C Tables 4.2.6.8 and 6.1.1.4'
N N 0.0061 0.0033 'International Tables Vol C Tables 4.2.6.8 and 6.1.1.4'
O O 0.0106 0.0060 'International Tables Vol C Tables 4.2.6.8 and 6.1.1.4'
P P 0.1023 0.0942 'International Tables Vol C Tables 4.2.6.8 and 6.1.1.4'
Mo Mo -1.6832 0.6857 'International Tables Vol C Tables 4.2.6.8 and 6.1.1.4'
La La -0.2871 2.4523 'International Tables Vol C Tables 4.2.6.8 and 6.1.1.4'
F F 0.0171 0.0103 'International Tables Vol C Tables 4.2.6.8 and 6.1.1.4'

loop_
_geom_angle_atom_site_label_1
_geom_angle_atom_site_label_2
_geom_angle_atom_site_label_3
_geom_angle
_geom_angle_site_symmetry_1
_geom_angle_site_symmetry_3
O25 La1 O24 137.9(4) . .
O25 La1 O31 134.3(4) . .
O24 La1 O31 86.1(4) . .
O25 La1 O30 85.8(4) . .
O24 La1 O30 77.0(4) . .
O31 La1 O30 123.9(3) . .
O25 La1 O34 67.8(4) . .
O24 La1 O34 70.4(4) . .
O31 La1 O34 147.5(5) . .
O30 La1 O34 73.5(5) . .
O25 La1 O35 109.6(4) . .
O24 La1 O35 68.9(4) . .
O31 La1 O35 69.2(4) . .
O30 La1 O35 142.7(4) . .
O34 La1 O35 81.2(5) . .
O25 La1 N1 135.7(4) . .
O24 La1 N1 66.5(4) . .
O31 La1 N1 62.4(3) . .
O30 La1 N1 61.8(3) . .
O34 La1 N1 122.8(4) . .
O35 La1 N1 114.5(4) . .
O25 La1 O37 71.4(5) . .
O24 La1 O37 136.9(5) . .
O31 La1 O37 65.2(4) . .
O30 La1 O37 145.5(5) . .
O34 La1 O37 118.1(4) . .
O35 La1 O37 71.0(5) . .
N1 La1 O37 119.0(4) . .
O25 La1 O36 73.3(4) . .
O24 La1 O36 135.3(4) . .
O31 La1 O36 81.6(4) . .
O30 La1 O36 74.9(4) . .
O34 La1 O36 130.9(4) . .
O35 La1 O36 141.3(4) . .
N1 La1 O36 69.8(4) . .
O37 La1 O36 74.0(4) . .
O27 La2 O33 83.2(4) . .
O27 La2 O38 70.7(5) . .
O33 La2 O38 140.3(5) . .
O27 La2 O28 137.4(4) . .
O33 La2 O28 98.2(4) . .
O38 La2 O28 82.8(5) . .
O27 La2 O32 76.0(4) . .
O33 La2 O32 121.0(3) . .
O38 La2 O32 81.8(5) . .
O28 La2 O32 133.5(4) . .
O27 La2 O39 73.1(3) . .
O33 La2 O39 71.8(4) . .
O38 La2 O39 72.3(5) . .
O28 La2 O39 67.2(4) . .
O32 La2 O39 144.7(4) . .
O27 La2 O41 129.2(4) . .
O33 La2 O41 145.5(4) . .
O38 La2 O41 71.2(5) . .
O28 La2 O41 67.2(4) . .
O32 La2 O41 66.3(4) . .
O39 La2 O41 123.8(4) . .
O27 La2 O40 147.2(3) . .
O33 La2 O40 77.6(4) . .
O38 La2 O40 138.1(5) . .
O28 La2 O40 72.3(4) . .
O32 La2 O40 91.4(4) . .
O39 La2 O40 123.9(4) . .
O41 La2 O40 68.3(4) . .
O27 La2 N2 73.0(3) . .
O33 La2 N2 61.3(3) . .
O38 La2 N2 132.3(5) . .
O28 La2 N2 144.1(4) . .
O32 La2 N2 59.9(3) . .
O39 La2 N2 124.2(4) . .
O41 La2 N2 112.0(3) . .
O40 La2 N2 74.5(3) . .
O1A Mo1 O1 23.9(9) . .
O1A Mo1 O2 76.7(11) . .
O1 Mo1 O2 100.6(11) . .
O1A Mo1 O12 115.7(10) . .
O1 Mo1 O12 91.7(11) . .
O2 Mo1 O12 167.2(10) . .
O1A Mo1 O18 102.9(10) . .
O1 Mo1 O18 104.0(10) . .
O2 Mo1 O18 85.3(8) . .
O12 Mo1 O18 88.6(6) . .
O1A Mo1 O13 99.5(9) . .
O1 Mo1 O13 98.8(9) . .
O2 Mo1 O13 94.5(8) . .
O12 Mo1 O13 86.8(5) . .
O18 Mo1 O13 156.8(8) . .
O1A Mo1 O2A 96.9(10) . .
O1 Mo1 O2A 120.5(10) . .
O2 Mo1 O2A 23.0(7) . .
O12 Mo1 O2A 146.6(9) . .
O18 Mo1 O2A 91.3(7) . .
O13 Mo1 O2A 80.4(7) . .
O1A Mo1 O22 149.4(9) . 2
O1 Mo1 O22 165.4(9) . 2
O2 Mo1 O22 75.7(8) . 2
O12 Mo1 O22 91.5(8) . 2
O18 Mo1 O22 61.8(8) . 2
O13 Mo1 O22 95.6(7) . 2
O2A Mo1 O22 59.6(7) . 2
O1A Mo1 O20 162.6(8) . .
O1 Mo1 O20 149.1(9) . .
O2 Mo1 O20 105.4(8) . .
O12 Mo1 O20 63.9(7) . .
O18 Mo1 O20 94.5(8) . .
O13 Mo1 O20 63.2(7) . .
O2A Mo1 O20 82.9(7) . .
O22 Mo1 O20 42.9(6) 2 .
O11 Mo2 O10A 109.1(9) . .
O11 Mo2 O14 108.5(8) . .
O10A Mo2 O14 74.8(10) . .
O11 Mo2 O12 103.1(7) . .
O10A Mo2 O12 147.6(9) . .
O14 Mo2 O12 91.9(7) . .
O11 Mo2 O19 100.7(9) . .
O10A Mo2 O19 90.2(8) . .
O14 Mo2 O19 150.2(10) . .
O12 Mo2 O19 87.3(9) . .
O11 Mo2 O14A 92.7(8) . .
O10A Mo2 O14A 89.4(10) . .
O14 Mo2 O14A 18.8(7) . .
O12 Mo2 O14A 85.5(8) . .
O19 Mo2 O14A 165.9(10) . .
O11 Mo2 O10 91.5(7) . .
O10A Mo2 O10 19.6(8) . .
O14 Mo2 O10 88.3(8) . .
O12 Mo2 O10 164.5(8) . .
O19 Mo2 O10 84.9(8) . .
O14A Mo2 O10 99.0(8) . .
O11 Mo2 O23 156.9(6) . 2
O10A Mo2 O23 57.2(8) . 2
O14 Mo2 O23 86.7(8) . 2
O12 Mo2 O23 93.3(7) . 2
O19 Mo2 O23 63.6(7) . 2
O14A Mo2 O23 104.7(8) . 2
O10 Mo2 O23 71.3(7) . 2
O11 Mo2 O20 158.6(6) . .
O10A Mo2 O20 84.3(8) . .
O14 Mo2 O20 57.8(8) . .
O12 Mo2 O20 63.9(6) . .
O19 Mo2 O20 95.8(9) . .
O14A Mo2 O20 70.2(8) . .
O10 Mo2 O20 103.6(6) . .
O23 Mo2 O20 44.4(6) 2 .
O7 Mo3 O15 103.0(7) . .
O7 Mo3 O8A 112.2(10) . .
O15 Mo3 O8A 86.7(8) . .
O7 Mo3 O6 101.1(8) . .
O15 Mo3 O6 86.7(5) . .
O8A Mo3 O6 146.6(9) . .
O7 Mo3 O19 98.8(9) . 2
O15 Mo3 O19 158.1(9) . 2
O8A Mo3 O19 86.0(8) . 2
O6 Mo3 O19 88.0(8) . 2
O7 Mo3 O8 91.8(10) . .
O15 Mo3 O8 93.2(8) . .
O8A Mo3 O8 20.5(8) . .
O6 Mo3 O8 166.7(9) . .
O19 Mo3 O8 87.1(9) 2 .
O7 Mo3 O23 156.5(7) . .
O15 Mo3 O23 95.8(7) . .
O8A Mo3 O23 54.6(9) . .
O6 Mo3 O23 93.7(7) . .
O19 Mo3 O23 63.3(7) 2 .
O8 Mo3 O23 73.1(8) . .
O7 Mo3 O21 160.8(7) . .
O15 Mo3 O21 65.5(7) . .
O8A Mo3 O21 83.4(9) . .
O6 Mo3 O21 64.1(6) . .
O19 Mo3 O21 93.1(9) 2 .
O8 Mo3 O21 103.8(9) . .
O23 Mo3 O21 42.4(6) . .
O5 Mo4 O16 99.4(7) . .
O5 Mo4 O18 103.8(9) . 2
O16 Mo4 O18 156.8(9) . 2
O5 Mo4 O6 102.0(10) . .
O16 Mo4 O6 88.3(5) . .
O18 Mo4 O6 87.0(6) 2 .
O5 Mo4 O4A 111.5(11) . .
O16 Mo4 O4A 81.9(8) . .
O18 Mo4 O4A 89.5(8) 2 .
O6 Mo4 O4A 146.2(9) . .
O5 Mo4 O4 91.6(11) . .
O16 Mo4 O4 96.3(8) . .
O18 Mo4 O4 83.1(8) 2 .
O6 Mo4 O4 164.8(9) . .
O4A Mo4 O4 22.9(8) . .
O5 Mo4 O22 160.3(9) . .
O16 Mo4 O22 95.5(6) . .
O18 Mo4 O22 61.9(8) 2 .
O6 Mo4 O22 91.3(7) . .
O4A Mo4 O22 57.9(8) . .
O4 Mo4 O22 73.9(8) . .
O5 Mo4 O21 159.0(9) . .
O16 Mo4 O21 66.0(6) . .
O18 Mo4 O21 91.6(8) 2 .
O6 Mo4 O21 64.2(7) . .
O4A Mo4 O21 82.3(8) . .
O4 Mo4 O21 104.5(8) . .
O22 Mo4 O21 40.7(6) . .
O17 Mo5 O15 101.0(8) . .
O17 Mo5 O13 103.3(8) . .
O15 Mo5 O13 155.7(8) . .
O17 Mo5 O16 100.4(8) . .
O15 Mo5 O16 88.1(5) . .
O13 Mo5 O16 85.9(5) . .
O17 Mo5 O14 113.0(8) . .
O15 Mo5 O14 80.1(8) . .
O13 Mo5 O14 91.9(8) . .
O16 Mo5 O14 146.0(9) . .
O17 Mo5 O14A 95.8(9) . .
O15 Mo5 O14A 92.4(8) . .
O13 Mo5 O14A 86.8(8) . .
O16 Mo5 O14A 163.3(9) . .
O14 Mo5 O14A 19.6(7) . .
O17 Mo5 O20 161.4(7) . .
O15 Mo5 O20 92.9(7) . .
O13 Mo5 O20 63.9(7) . .
O16 Mo5 O20 92.2(7) . .
O14 Mo5 O20 57.1(7) . .
O14A Mo5 O20 71.1(8) . .
O17 Mo5 O21 159.2(7) . .
O15 Mo5 O21 65.2(6) . .
O13 Mo5 O21 91.0(7) . .
O16 Mo5 O21 65.2(6) . .
O14 Mo5 O21 81.0(8) . .
O14A Mo5 O21 100.0(8) . .
O20 Mo5 O21 39.3(6) . .
O3 Mo6 O2A 110.1(7) . .
O3 Mo6 O2A 110.1(7) . 2
O2A Mo6 O2A 139.8(14) . 2
O3 Mo6 O4A 110.4(8) . .
O2A Mo6 O4A 69.4(10) . .
O2A Mo6 O4A 96.5(10) 2 .
O3 Mo6 O4A 110.4(8) . 2
O2A Mo6 O4A 96.5(10) . 2
O2A Mo6 O4A 69.4(10) 2 2
O4A Mo6 O4A 139.2(15) . 2
O3 Mo6 O4 93.3(6) . .
O2A Mo6 O4 86.5(9) . .
O2A Mo6 O4 91.2(9) 2 .
O4A Mo6 O4 21.2(8) . .
O4A Mo6 O4 153.2(10) 2 .
O3 Mo6 O4 93.3(6) . 2
O2A Mo6 O4 91.2(9) . 2
O2A Mo6 O4 86.5(9) 2 2
O4A Mo6 O4 153.2(10) . 2
O4A Mo6 O4 21.2(8) 2 2
O4 Mo6 O4 173.5(12) . 2
O3 Mo6 O2 95.4(6) . 2
O2A Mo6 O2 151.3(10) . 2
O2A Mo6 O2 19.6(8) 2 2
O4A Mo6 O2 89.9(9) . 2
O4A Mo6 O2 86.3(9) 2 2
O4 Mo6 O2 78.8(8) . 2
O4 Mo6 O2 100.5(8) 2 2
O3 Mo6 O2 95.4(6) . .
O2A Mo6 O2 19.6(8) . .
O2A Mo6 O2 151.3(9) 2 .
O4A Mo6 O2 86.3(9) . .
O4A Mo6 O2 89.9(9) 2 .
O4 Mo6 O2 100.5(8) . .
O4 Mo6 O2 78.8(8) 2 .
O2 Mo6 O2 169.1(12) 2 .
O9 Mo7 O8A 112.3(8) . .
O9 Mo7 O8A 112.3(8) . 2
O8A Mo7 O8A 135.3(16) . 2
O9 Mo7 O10 90.6(6) . .
O8A Mo7 O10 88.5(9) . .
O8A Mo7 O10 91.0(9) 2 .
O9 Mo7 O10 90.6(6) . 2
O8A Mo7 O10 91.0(9) . 2
O8A Mo7 O10 88.5(9) 2 2
O10 Mo7 O10 178.7(13) . 2
O9 Mo7 O10A 113.6(7) . 2
O8A Mo7 O10A 88.2(9) . 2
O8A Mo7 O10A 74.1(10) 2 2
O10 Mo7 O10A 154.8(11) . 2
O10 Mo7 O10A 23.9(7) 2 2
O9 Mo7 O10A 113.6(7) . .
O8A Mo7 O10A 74.1(10) . .
O8A Mo7 O10A 88.2(9) 2 .
O10 Mo7 O10A 23.9(7) . .
O10 Mo7 O10A 154.8(11) 2 .
O10A Mo7 O10A 132.7(13) 2 .
O9 Mo7 O8 94.4(7) . .
O8A Mo7 O8 18.4(8) . .
O8A Mo7 O8 153.0(12) 2 .
O10 Mo7 O8 92.8(9) . .
O10 Mo7 O8 87.1(9) 2 .
O10A Mo7 O8 91.9(9) 2 .
O10A Mo7 O8 84.6(9) . .
O9 Mo7 O8 94.4(7) . 2
O8A Mo7 O8 153.0(12) . 2
O8A Mo7 O8 18.4(8) 2 2
O10 Mo7 O8 87.1(9) . 2
O10 Mo7 O8 92.8(9) 2 2
O10A Mo7 O8 84.6(9) 2 2
O10A Mo7 O8 91.9(9) . 2
O8 Mo7 O8 171.2(14) . 2
O9 Mo7 O23 158.6(4) . .
O8A Mo7 O23 54.0(9) . .
O8A Mo7 O23 83.1(9) 2 .
O10 Mo7 O23 104.3(7) . .
O10 Mo7 O23 74.5(7) 2 .
O10A Mo7 O23 54.6(8) 2 .
O10A Mo7 O23 80.4(8) . .
O8 Mo7 O23 70.0(8) . .
O8 Mo7 O23 101.5(8) 2 .
O9 Mo7 O23 158.6(4) . 2
O8A Mo7 O23 83.1(9) . 2
O8A Mo7 O23 54.0(9) 2 2
O10 Mo7 O23 74.5(7) . 2
O10 Mo7 O23 104.3(7) 2 2
O10A Mo7 O23 80.4(8) 2 2
O10A Mo7 O23 54.6(8) . 2
O8 Mo7 O23 101.5(8) . 2
O8 Mo7 O23 70.0(8) 2 2
O23 Mo7 O23 42.8(8) . 2
O28 C1 O30 125.6(14) 2 .
O28 C1 C2 118.1(14) 2 .
O30 C1 C2 116.1(12) . .
N1 C2 C3 118.9(12) . .
N1 C2 C1 116.0(12) . .
C3 C2 C1 125.0(12) . .
C4 C3 C2 121.2(14) . .
C3 C4 C5 118.7(15) . .
C6 C5 C4 118.4(14) . .
N1 C6 C5 121.3(13) . .
N1 C6 C7 115.7(12) . .
C5 C6 C7 122.9(13) . .
O27 C7 O31 126.8(14) 7_566 .
O27 C7 C6 117.6(12) 7_566 .
O31 C7 C6 115.6(12) . .
O24 C8 O32 124.2(13) 6_566 .
O24 C8 C9 119.2(13) 6_566 .
O32 C8 C9 116.5(11) . .
N2 C9 C10 123.1(12) . .
N2 C9 C8 114.2(11) . .
C10 C9 C8 122.6(12) . .
C11 C10 C9 118.4(14) . .
C10 C11 C12 117.2(14) . .
C11 C12 C13 120.4(14) . .
N2 C13 C12 122.3(12) . .
N2 C13 C14 115.2(11) . .
C12 C13 C14 122.4(12) . .
O25 C14 O33 125.2(14) . .
O25 C14 C13 117.1(14) . .
O33 C14 C13 117.6(12) . .
O1A O1 Mo1 76(3) . .
O1 O1A Mo1 80(3) . .
O2A O2 Mo1 87(2) . .
O2A O2 Mo6 50(2) . .
Mo1 O2 Mo6 124.7(11) . .
O2 O2A Mo6 111(3) . .
O2 O2A Mo1 70(2) . .
Mo6 O2A Mo1 144.3(12) . .
O4A O4 Mo4 77(2) . .
O4A O4 Mo6 57(2) . .
Mo4 O4 Mo6 123.8(11) . .
O4 O4A Mo6 102(3) . .
O4 O4A Mo4 80(2) . .
Mo6 O4A Mo4 146.2(13) . .
Mo3 O6 Mo4 138.9(9) . .
O8A O8 Mo3 73(3) . .
O8A O8 Mo7 56(3) . .
Mo3 O8 Mo7 123.8(13) . .
O8 O8A Mo7 106(3) . .
O8 O8A Mo3 86(3) . .
Mo7 O8A Mo3 153.5(14) . .
O10A O10 Mo7 82(2) . .
O10A O10 Mo2 48(2) . .
Mo7 O10 Mo2 122.7(10) . .
O10 O10A Mo2 112(2) . .
O10 O10A Mo7 74(2) . .
Mo2 O10A Mo7 150.8(13) . .
Mo2 O12 Mo1 139.6(9) . .
Mo5 O13 Mo1 138.8(10) . .
O14A O14 Mo2 98(3) . .
O14A O14 Mo5 85(3) . .
Mo2 O14 Mo5 146.5(12) . .
O14 O14A Mo5 76(3) . .
O14 O14A Mo2 63(3) . .
Mo5 O14A Mo2 127.4(12) . .
Mo3 O15 Mo5 139.4(9) . .
Mo4 O16 Mo5 138.0(9) . .
Mo4 O18 Mo1 139.9(13) 2 .
Mo3 O19 Mo2 136.6(11) 2 .
P1 O20 O21 56.8(9) . .
P1 O20 O22 55.1(8) . 2
O21 O20 O22 94.2(12) . 2
P1 O20 Mo1 122.2(9) . .
O21 O20 Mo1 132.8(10) . .
O22 O20 Mo1 67.1(7) 2 .
P1 O20 Mo2 120.9(9) . .
O21 O20 Mo2 130.8(10) . .
O22 O20 Mo2 126.0(11) 2 .
Mo1 O20 Mo2 92.3(5) . .
P1 O20 Mo5 127.6(9) . .
O21 O20 Mo5 70.8(9) . .
O22 O20 Mo5 136.8(10) 2 .
Mo1 O20 Mo5 93.3(6) . .
Mo2 O20 Mo5 91.3(6) . .
P1 O21 O20 56.2(9) . .
P1 O21 O22 57.0(9) . .
O20 O21 O22 93.6(13) . .
P1 O21 O23 56.1(8) . .
O20 O21 O23 91.9(12) . .
O22 O21 O23 91.7(12) . .
P1 O21 Mo4 125.5(10) . .
O20 O21 Mo4 131.1(11) . .
O22 O21 Mo4 68.5(8) . .
O23 O21 Mo4 131.8(10) . .
P1 O21 Mo3 123.3(9) . .
O20 O21 Mo3 130.3(10) . .
O22 O21 Mo3 129.7(11) . .
O23 O21 Mo3 67.2(8) . .
Mo4 O21 Mo3 91.8(6) . .
P1 O21 Mo5 126.0(9) . .
O20 O21 Mo5 69.8(9) . .
O22 O21 Mo5 133.7(10) . .
O23 O21 Mo5 130.3(10) . .
Mo4 O21 Mo5 90.0(6) . .
Mo3 O21 Mo5 89.6(6) . .
P1 O22 O21 55.6(8) . .
P1 O22 O20 53.3(7) . 2
O21 O22 O20 92.8(11) . 2
P1 O22 Mo1 123.3(9) . 2
O21 O22 Mo1 136.3(11) . 2
O20 O22 Mo1 70.0(7) 2 2
P1 O22 Mo4 126.5(10) . .
O21 O22 Mo4 70.9(9) . .
O20 O22 Mo4 138.7(11) 2 .
Mo1 O22 Mo4 95.5(6) 2 .
P1 O23 O21 53.6(8) . .
P1 O23 O23 54.8(6) . 2
O21 O23 O23 90.2(10) . 2
P1 O23 Mo2 120.9(9) . 2
O21 O23 Mo2 132.9(10) . 2
O23 O23 Mo2 126.5(12) 2 2
P1 O23 Mo3 124.0(9) . .
O21 O23 Mo3 70.4(8) . .
O23 O23 Mo3 132.5(13) 2 .
Mo2 O23 Mo3 96.0(6) 2 .
P1 O23 Mo7 123.4(9) . .
O21 O23 Mo7 132.9(10) . .
O23 O23 Mo7 68.6(4) 2 .
Mo2 O23 Mo7 91.3(6) 2 .
Mo3 O23 Mo7 93.1(6) . .
C8 O24 La1 142.9(11) 6_565 .
C14 O25 La1 142.8(11) . .
C7 O27 La2 141.6(10) 7_566 .
C1 O28 La2 142.6(11) 2 .
C1 O30 La1 126.0(9) . .
C7 O31 La1 126.0(9) . .
C8 O32 La2 127.2(8) . .
C14 O33 La2 125.9(9) . .
C6 N1 C2 120.9(12) . .
C6 N1 La1 118.5(8) . .
C2 N1 La1 119.4(9) . .
C13 N2 C9 118.4(11) . .
C13 N2 La2 119.7(8) . .
C9 N2 La2 121.9(8) . .
O20 P1 O20 178.5(13) . 2
O20 P1 O21 67.0(9) . .
O20 P1 O21 113.0(9) 2 .
O20 P1 O21 113.0(9) . 2
O20 P1 O21 67.0(9) 2 2
O21 P1 O21 178.7(13) . 2
O20 P1 O22 107.2(9) . .
O20 P1 O22 71.6(9) 2 .
O21 P1 O22 67.3(9) . .
O21 P1 O22 111.5(10) 2 .
O20 P1 O22 71.6(9) . 2
O20 P1 O22 107.2(9) 2 2
O21 P1 O22 111.5(10) . 2
O21 P1 O22 67.3(9) 2 2
O22 P1 O22 76.5(13) . 2
O20 P1 O23 107.5(9) . .
O20 P1 O23 73.8(9) 2 .
O21 P1 O23 70.3(9) . .
O21 P1 O23 110.8(9) 2 .
O22 P1 O23 106.5(9) . .
O22 P1 O23 177.0(9) 2 .
O20 P1 O23 73.8(9) . 2
O20 P1 O23 107.5(9) 2 2
O21 P1 O23 110.8(9) . 2
O21 P1 O23 70.3(9) 2 2
O22 P1 O23 177.0(9) . 2
O22 P1 O23 106.5(9) 2 2
O23 P1 O23 70.5(12) . 2

loop_
_geom_bond_atom_site_label_1
_geom_bond_atom_site_label_2
_geom_bond_distance
_geom_bond_site_symmetry_2
La1 O25 2.451(11) .
La1 O24 2.528(10) .
La1 O31 2.532(10) .
La1 O30 2.543(10) .
La1 O34 2.548(13) .
La1 O35 2.603(13) .
La1 N1 2.626(11) .
La1 O37 2.648(13) .
La1 O36 2.699(11) .
La2 O27 2.503(10) .
La2 O33 2.503(10) .
La2 O38 2.515(12) .
La2 O28 2.529(10) .
La2 O32 2.556(10) .
La2 O39 2.567(11) .
La2 O41 2.597(11) .
La2 O40 2.658(10) .
La2 N2 2.662(11) .
Mo1 O1A 1.68(2) .
Mo1 O1 1.70(2) .
Mo1 O2 1.84(2) .
Mo1 O12 1.894(13) .
Mo1 O18 1.915(15) .
Mo1 O13 1.952(15) .
Mo1 O2A 1.96(2) .
Mo1 O22 2.415(16) 2
Mo1 O20 2.464(16) .
Mo2 O11 1.660(11) .
Mo2 O10A 1.72(2) .
Mo2 O14 1.803(19) .
Mo2 O12 1.892(17) .
Mo2 O19 1.936(15) .
Mo2 O14A 2.00(2) .
Mo2 O10 2.14(2) .
Mo2 O23 2.413(16) 2
Mo2 O20 2.464(16) .
Mo3 O7 1.668(13) .
Mo3 O15 1.856(12) .
Mo3 O8A 1.87(2) .
Mo3 O6 1.878(14) .
Mo3 O19 1.936(15) 2
Mo3 O8 1.95(2) .
Mo3 O23 2.427(16) .
Mo3 O21 2.480(19) .
Mo4 O5 1.658(15) .
Mo4 O16 1.864(12) .
Mo4 O18 1.894(13) 2
Mo4 O6 1.910(13) .
Mo4 O4A 1.94(2) .
Mo4 O4 1.96(2) .
Mo4 O22 2.421(18) .
Mo4 O21 2.459(17) .
Mo5 O17 1.659(12) .
Mo5 O15 1.874(12) .
Mo5 O13 1.880(13) .
Mo5 O16 1.881(11) .
Mo5 O14 1.881(19) .
Mo5 O14A 1.93(2) .
Mo5 O20 2.470(19) .
Mo5 O21 2.486(19) .
Mo6 O3 1.616(17) .
Mo6 O2A 1.74(2) .
Mo6 O2A 1.74(2) 2
Mo6 O4A 1.80(2) .
Mo6 O4A 1.80(2) 2
Mo6 O4 2.09(2) .
Mo6 O4 2.09(2) 2
Mo6 O2 2.13(2) 2
Mo6 O2 2.13(2) .
Mo7 O9 1.62(2) .
Mo7 O8A 1.79(2) .
Mo7 O8A 1.79(2) 2
Mo7 O10 1.843(19) .
Mo7 O10 1.843(19) 2
Mo7 O10A 1.89(2) 2
Mo7 O10A 1.89(2) .
Mo7 O8 2.08(2) .
Mo7 O8 2.08(2) 2
Mo7 O23 2.474(16) .
Mo7 O23 2.474(17) 2
C1 O28 1.247(17) 2
C1 O30 1.283(19) .
C1 C2 1.48(2) .
C2 N1 1.370(16) .
C2 C3 1.387(19) .
C3 C4 1.36(2) .
C4 C5 1.43(2) .
C5 C6 1.37(2) .
C6 N1 1.353(17) .
C6 C7 1.532(19) .
C7 O27 1.229(17) 7_566
C7 O31 1.265(17) .
C8 O24 1.252(16) 6_566
C8 O32 1.274(18) .
C8 C9 1.486(18) .
C9 N2 1.340(16) .
C9 C10 1.410(19) .
C10 C11 1.38(2) .
C11 C12 1.39(2) .
C12 C13 1.403(18) .
C13 N2 1.303(15) .
C13 C14 1.495(19) .
C14 O25 1.231(17) .
C14 O33 1.264(19) .
O1 O1A 0.70(3) .
O2 O2A 0.76(2) .
O4 O4A 0.77(3) .
O8 O8A 0.68(3) .
O10 O10A 0.78(2) .
O14 O14A 0.65(2) .
O18 Mo4 1.894(13) 2
O19 Mo3 1.936(15) 2
O20 P1 1.506(17) .
O20 O21 1.67(2) .
O20 O22 1.78(2) 2
O21 P1 1.52(2) .
O21 O22 1.70(3) .
O21 O23 1.77(2) .
O22 P1 1.542(16) .
O22 O20 1.78(2) 2
O22 Mo1 2.415(16) 2
O23 P1 1.565(17) .
O23 O23 1.81(3) 2
O23 Mo2 2.413(16) 2
O24 C8 1.252(16) 6_565
O27 C7 1.229(17) 7_566
O28 C1 1.247(17) 2
P1 O20 1.506(17) 2
P1 O21 1.52(2) 2
P1 O22 1.542(16) 2
P1 O23 1.565(17) 2
